data_1508495
loop_
_publ_author_name
'Dutkiewicz, Grzegorz'
'Kubicki, Maciej'
'Dayananda, Alaloor S.'
'Yathirajan, Hemmige S.'
'Ramesha, Andagar R.'

_publ_section_title
;
 Temperature-Dependent Ordering of the Methyl Group in the Crystal
 Structure of 5-(2-Chlorophenyl)-7-ethyl-1H-thieno
 [2,3-E][1,4]diazepin-2(3H)-one
;
_journal_issue 3
_journal_name_full Crystals
_journal_page_first 1347
_journal_page_last 1356
_journal_paper_doi 10.3390/cryst2031347
_journal_volume 2
_journal_year 2012
_chemical_formula_sum 'C15 H13 Cl N2 O S'
_chemical_formula_weight 304.78
_chemical_name_systematic
;
 ?
;
_space_group_IT_number 14
_symmetry_cell_setting monoclinic
_symmetry_space_group_name_Hall '-P 2ybc'
_symmetry_space_group_name_H-M 'P 1 21/c 1'
_atom_sites_solution_hydrogens geom
_atom_sites_solution_primary direct
_atom_sites_solution_secondary difmap
_audit_creation_method SHELXL-97
_cell_angle_alpha 90.00
_cell_angle_beta 98.726(13)
_cell_angle_gamma 90.00
_cell_formula_units_Z 4
_cell_length_a 15.1766(19)
_cell_length_b 11.2809(14)
_cell_length_c 8.9334(14)
_cell_measurement_reflns_used 1160
_cell_measurement_temperature 380(1)
_cell_measurement_theta_max 28.8142
_cell_measurement_theta_min 2.9236
_cell_volume 1511.7(4)
_computing_cell_refinement 'CrysAlis Pro (Agilent Technologies (2011))'
_computing_data_collection 'CrysAlis Pro (Agilent Technologies (2011))'
_computing_data_reduction 'CrysAlis Pro (Agilent Technologies (2011))'
_computing_molecular_graphics 'XP (Sheldrick, 2008)'
_computing_publication_material 'SHELXL-97 (Sheldrick, 2008)'
_computing_structure_refinement 'SHELXL-97 (Sheldrick, 2008)'
_computing_structure_solution 'SIR92 (Altomare et al., 1993)'
_diffrn_ambient_temperature 380(1)
_diffrn_detector_area_resol_mean 16.1544
_diffrn_measured_fraction_theta_full 0.995
_diffrn_measured_fraction_theta_max 0.993
_diffrn_measurement_device_type 'Xcalibur, Eos'
_diffrn_measurement_method \w-scan
_diffrn_radiation_monochromator graphite
_diffrn_radiation_source 'Enhance (Mo) X-ray Source'
_diffrn_radiation_type 'Mo K\a'
_diffrn_radiation_wavelength 0.7107
_diffrn_reflns_av_R_equivalents 0.0225
_diffrn_reflns_av_sigmaI/netI 0.0444
_diffrn_reflns_limit_h_max 18
_diffrn_reflns_limit_h_min -17
_diffrn_reflns_limit_k_max 13
_diffrn_reflns_limit_k_min -12
_diffrn_reflns_limit_l_max 9
_diffrn_reflns_limit_l_min -11
_diffrn_reflns_number 6031
_diffrn_reflns_theta_full 25.00
_diffrn_reflns_theta_max 25.99
_diffrn_reflns_theta_min 2.93
_exptl_absorpt_coefficient_mu 0.387
_exptl_absorpt_correction_T_max 1.00000
_exptl_absorpt_correction_T_min 0.75461
_exptl_absorpt_correction_type multi-scan
_exptl_absorpt_process_details
;
CrysAlisPro, Agilent Technologies,
Version 1.171.35.15 (release 03-08-2011 CrysAlis171 .NET)
(compiled Aug  3 2011,13:03:54)
Empirical absorption correction using spherical harmonics,
 implemented in SCALE3 ABSPACK scaling algorithm.
;
_exptl_crystal_colour colourless
_exptl_crystal_density_diffrn 1.339
_exptl_crystal_density_method 'not measured'
_exptl_crystal_description block
_exptl_crystal_F_000 632
_exptl_crystal_size_max 0.25
_exptl_crystal_size_mid 0.15
_exptl_crystal_size_min 0.1
_refine_diff_density_max 0.317
_refine_diff_density_min -0.300
_refine_diff_density_rms 0.051
_refine_ls_extinction_method none
_refine_ls_goodness_of_fit_ref 0.993
_refine_ls_hydrogen_treatment constr
_refine_ls_matrix_type full
_refine_ls_number_parameters 192
_refine_ls_number_reflns 2942
_refine_ls_number_restraints 16
_refine_ls_restrained_S_all 1.020
_refine_ls_R_factor_all 0.1157
_refine_ls_R_factor_gt 0.0645
_refine_ls_shift/su_max 0.003
_refine_ls_shift/su_mean 0.000
_refine_ls_structure_factor_coef Fsqd
_refine_ls_weighting_details 'calc w=1/[\s^2^(Fo^2^)+(0.0976P)^2^+0.3814P] where P=(Fo^2^+2Fc^2^)/3'
_refine_ls_weighting_scheme calc
_refine_ls_wR_factor_gt 0.1757
_refine_ls_wR_factor_ref 0.2065
_reflns_number_gt 1625
_reflns_number_total 2942
_reflns_threshold_expression >2\s(I)
_cod_data_source_file C15H13ClN2OS_P21_c_08_230_d_crystals-02-01347-s001_DC227.cif
_cod_data_source_block 8_230_chateigner_1508495
_cod_original_sg_symbol_H-M P21/c
_cod_database_code 1508495

loop_
_symmetry_equiv_pos_as_xyz
'x, y, z'
'-x, y+1/2, -z+1/2'
'-x, -y, -z'
'x, -y-1/2, z-1/2'

loop_
_atom_site_label
_atom_site_type_symbol
_atom_site_fract_x
_atom_site_fract_y
_atom_site_fract_z
_atom_site_U_iso_or_equiv
_atom_site_adp_type
_atom_site_occupancy
_atom_site_symmetry_multiplicity
_atom_site_calc_flag
_atom_site_refinement_flags
_atom_site_disorder_assembly
_atom_site_disorder_group
N1 N 0.0819(2) 0.5337(3) 0.6665(3) 0.0732(8) Uani 1 1 d . . .
H1 H 0.0553 0.4745 0.6188 0.088 Uiso 1 1 calc R . .
C2 C 0.0758(2) 0.6391(3) 0.5958(4) 0.0673(9) Uani 1 1 d . . .
O2 O 0.03034(18) 0.6498(2) 0.4698(3) 0.0877(8) Uani 1 1 d . . .
C3 C 0.1239(2) 0.7404(3) 0.6777(4) 0.0679(9) Uani 1 1 d . . .
H3A H 0.1081 0.8125 0.6207 0.081 Uiso 1 1 calc R . .
H3B H 0.1041 0.7489 0.7754 0.081 Uiso 1 1 calc R . .
N4 N 0.22084(19) 0.7270(3) 0.7010(3) 0.0703(8) Uani 1 1 d . . .
C5 C 0.2542(2) 0.6504(3) 0.7997(4) 0.0670(9) Uani 1 1 d . . .
C51 C 0.3541(2) 0.6490(4) 0.8364(4) 0.0761(11) Uani 1 1 d . . .
C52 C 0.4055(3) 0.5645(4) 0.7869(5) 0.0959(13) Uani 1 1 d . . .
Cl52 Cl 0.35492(11) 0.45279(16) 0.6730(2) 0.1715(9) Uani 1 1 d . . .
C53 C 0.4981(4) 0.5648(6) 0.8191(7) 0.1259(19) Uani 1 1 d . . .
H53 H 0.5317 0.5064 0.7808 0.151 Uiso 1 1 calc R . .
C54 C 0.5374(4) 0.6520(8) 0.9071(8) 0.136(2) Uani 1 1 d . . .
H54 H 0.5992 0.6534 0.9311 0.163 Uiso 1 1 calc R . .
C55 C 0.4883(4) 0.7388(6) 0.9622(8) 0.138(2) Uani 1 1 d . . .
H55 H 0.5167 0.7976 1.0248 0.166 Uiso 1 1 calc R . .
C56 C 0.3965(3) 0.7393(5) 0.9250(6) 0.1100(16) Uani 1 1 d . . .
H56 H 0.3633 0.8001 0.9593 0.132 Uiso 1 1 calc R . .
C6 C 0.2055(2) 0.5644(3) 0.8772(4) 0.0614(9) Uani 1 1 d . . .
C7 C 0.2344(3) 0.5148(3) 1.0225(4) 0.0758(10) Uani 1 1 d . . .
H7 H 0.2863 0.5390 1.0839 0.091 Uiso 1 1 calc R . .
C8 C 0.1809(3) 0.4300(3) 1.0642(4) 0.0808(11) Uani 1 1 d D B .
C81 C 0.1875(4) 0.3556(5) 1.2022(6) 0.134(2) Uani 1 1 d D . .
H81A H 0.2067 0.2759 1.1766 0.160 Uiso 0.41 1 d PR A 1
H81B H 0.1279 0.3463 1.2267 0.160 Uiso 0.41 1 d PR A 1
H81C H 0.2496 0.3320 1.2305 0.160 Uiso 0.59 1 d PR A 2
H81D H 0.1523 0.2826 1.1828 0.160 Uiso 0.59 1 d PR A 2
C82A C 0.2522(12) 0.4073(16) 1.3301(11) 0.186(8) Uani 0.41 1 d PDU B 1
H82A H 0.2487 0.4922 1.3262 0.279 Uiso 0.41 1 calc PR B 1
H82B H 0.3117 0.3827 1.3205 0.279 Uiso 0.41 1 calc PR B 1
H82C H 0.2376 0.3800 1.4250 0.279 Uiso 0.41 1 calc PR B 1
C82B C 0.1598(10) 0.4223(9) 1.3319(8) 0.160(4) Uani 0.59 1 d PDU B 2
H82D H 0.1723 0.5051 1.3218 0.240 Uiso 0.59 1 calc PR B 2
H82E H 0.1921 0.3931 1.4253 0.240 Uiso 0.59 1 calc PR B 2
H82F H 0.0970 0.4116 1.3320 0.240 Uiso 0.59 1 calc PR B 2
S9 S 0.09113(7) 0.40685(9) 0.92313(12) 0.0847(4) Uani 1 1 d . . .
C10 C 0.1279(2) 0.5132(3) 0.8103(4) 0.0641(9) Uani 1 1 d . B .

loop_
_atom_site_aniso_label
_atom_site_aniso_U_11
_atom_site_aniso_U_22
_atom_site_aniso_U_33
_atom_site_aniso_U_23
_atom_site_aniso_U_13
_atom_site_aniso_U_12
N1 0.085(2) 0.0645(18) 0.0669(18) -0.0004(15) 0.0008(16) -0.0153(15)
C2 0.065(2) 0.070(2) 0.066(2) 0.0036(19) 0.0081(18) -0.0028(18)
O2 0.100(2) 0.0849(18) 0.0721(17) 0.0079(14) -0.0066(15) -0.0162(15)
C3 0.067(2) 0.061(2) 0.074(2) 0.0016(17) 0.0038(17) 0.0027(17)
N4 0.0657(18) 0.0647(17) 0.0795(19) 0.0089(16) 0.0073(15) -0.0021(14)
C5 0.065(2) 0.064(2) 0.072(2) -0.0067(19) 0.0099(17) -0.0021(17)
C51 0.060(2) 0.081(3) 0.086(3) 0.013(2) 0.0059(19) 0.000(2)
C52 0.076(3) 0.098(3) 0.112(3) 0.006(3) 0.010(2) 0.007(2)
Cl52 0.1268(13) 0.1476(14) 0.239(2) -0.0832(14) 0.0254(13) 0.0255(10)
C53 0.077(3) 0.135(5) 0.165(5) 0.017(4) 0.019(3) 0.020(3)
C54 0.070(3) 0.175(6) 0.160(6) 0.047(5) 0.013(3) -0.016(4)
C55 0.095(4) 0.156(6) 0.158(5) 0.001(4) 0.000(4) -0.043(4)
C56 0.074(3) 0.114(4) 0.139(4) -0.013(3) 0.005(3) -0.017(3)
C6 0.065(2) 0.0599(19) 0.060(2) 0.0006(16) 0.0125(16) 0.0017(16)
C7 0.083(3) 0.069(2) 0.073(2) 0.0025(19) 0.002(2) 0.008(2)
C8 0.099(3) 0.074(2) 0.070(2) 0.014(2) 0.013(2) 0.005(2)
C81 0.184(6) 0.126(4) 0.094(4) 0.036(3) 0.035(4) 0.011(4)
C82A 0.221(18) 0.240(19) 0.094(10) 0.042(11) 0.018(12) 0.011(16)
C82B 0.220(13) 0.150(9) 0.120(8) 0.034(7) 0.059(8) -0.002(9)
S9 0.0885(8) 0.0777(7) 0.0904(8) 0.0162(5) 0.0217(6) -0.0101(5)
C10 0.068(2) 0.0587(19) 0.066(2) 0.0034(16) 0.0134(17) -0.0029(17)

loop_
_atom_type_symbol
_atom_type_description
_atom_type_scat_dispersion_real
_atom_type_scat_dispersion_imag
_atom_type_scat_source
C C 0.0033 0.0016 'International Tables Vol C Tables 4.2.6.8 and 6.1.1.4'
H H 0.0000 0.0000 'International Tables Vol C Tables 4.2.6.8 and 6.1.1.4'
N N 0.0061 0.0033 'International Tables Vol C Tables 4.2.6.8 and 6.1.1.4'
O O 0.0106 0.0060 'International Tables Vol C Tables 4.2.6.8 and 6.1.1.4'
S S 0.1246 0.1234 'International Tables Vol C Tables 4.2.6.8 and 6.1.1.4'
Cl Cl 0.1484 0.1585 'International Tables Vol C Tables 4.2.6.8 and 6.1.1.4'

loop_
_geom_angle_atom_site_label_1
_geom_angle_atom_site_label_2
_geom_angle_atom_site_label_3
_geom_angle
C2 N1 C10 125.0(3)
C2 N1 H1 117.5
C10 N1 H1 117.5
O2 C2 N1 120.4(3)
O2 C2 C3 122.5(3)
N1 C2 C3 117.1(3)
N4 C3 C2 113.5(3)
N4 C3 H3A 108.9
C2 C3 H3A 108.9
N4 C3 H3B 108.9
C2 C3 H3B 108.9
H3A C3 H3B 107.7
C5 N4 C3 116.8(3)
N4 C5 C6 126.9(3)
N4 C5 C51 115.9(3)
C6 C5 C51 117.2(3)
C52 C51 C56 117.7(4)
C52 C51 C5 123.4(4)
C56 C51 C5 118.9(4)
C51 C52 C53 123.2(5)
C51 C52 Cl52 118.8(3)
C53 C52 Cl52 118.0(4)
C54 C53 C52 117.9(6)
C54 C53 H53 121.0
C52 C53 H53 121.0
C53 C54 C55 121.3(6)
C53 C54 H54 119.4
C55 C54 H54 119.4
C54 C55 C56 120.0(6)
C54 C55 H55 120.0
C56 C55 H55 120.0
C55 C56 C51 119.8(5)
C55 C56 H56 120.1
C51 C56 H56 120.1
C10 C6 C7 111.1(3)
C10 C6 C5 122.6(3)
C7 C6 C5 126.0(3)
C8 C7 C6 114.7(3)
C8 C7 H7 122.6
C6 C7 H7 122.6
C7 C8 C81 131.8(4)
C7 C8 S9 110.3(3)
C81 C8 S9 117.9(4)
C8 C81 C82B 111.6(5)
C8 C81 C82A 111.4(6)
C8 C81 H81A 108.0
C82A C81 H81A 110.4
C8 C81 H81B 107.5
C82A C81 H81B 113.2
H81A C81 H81B 105.9
C8 C81 H81C 108.1
C82B C81 H81C 108.1
C8 C81 H81D 111.2
C82B C81 H81D 110.4
C82A C81 H81D 137.1
H81C C81 H81D 107.2
C81 C82A H82A 109.5
C81 C82A H82B 109.5
C81 C82A H82C 109.5
H81C C82A H82C 115.6
C81 C82B H82D 109.5
C81 C82B H82E 109.5
H82D C82B H82E 109.5
C81 C82B H82F 109.5
H82D C82B H82F 109.5
H82E C82B H82F 109.5
C10 S9 C8 91.86(18)
C6 C10 N1 128.0(3)
C6 C10 S9 112.0(3)
N1 C10 S9 120.0(3)

loop_
_geom_bond_atom_site_label_1
_geom_bond_atom_site_label_2
_geom_bond_distance
N1 C2 1.342(4)
N1 C10 1.385(4)
N1 H1 0.8600
C2 O2 1.234(4)
C2 C3 1.487(5)
C3 N4 1.463(4)
C3 H3A 0.9700
C3 H3B 0.9700
N4 C5 1.282(4)
C5 C6 1.457(5)
C5 C51 1.502(5)
C51 C52 1.348(6)
C51 C56 1.388(6)
C52 C53 1.392(6)
C52 Cl52 1.725(5)
C53 C54 1.341(8)
C53 H53 0.9300
C54 C55 1.366(9)
C54 H54 0.9300
C55 C56 1.383(7)
C55 H55 0.9300
C56 H56 0.9300
C6 C10 1.365(5)
C6 C7 1.421(5)
C7 C8 1.344(5)
C7 H7 0.9300
C8 C81 1.482(6)
C8 S9 1.730(4)
C81 C82B 1.495(5)
C81 C82A 1.507(5)
C81 H81A 0.9829
C81 H81B 0.9685
C81 H81C 0.9742
C81 H81D 0.9827
C82A H82A 0.9600
C82A H82B 0.9600
C82A H82C 0.9600
C82B H82D 0.9600
C82B H82E 0.9600
C82B H82F 0.9600
S9 C10 1.714(3)

loop_
_geom_hbond_atom_site_label_D
_geom_hbond_atom_site_label_H
_geom_hbond_atom_site_label_A
_geom_hbond_distance_DH
_geom_hbond_distance_HA
_geom_hbond_distance_DA
_geom_hbond_angle_DHA
_geom_hbond_site_symmetry_A
N1 H1 O2 0.86 1.99 2.836(4) 166.7 3_566
C3 H3B O2 0.97 2.48 3.389(5) 155.4 4_576

loop_
_geom_torsion_atom_site_label_1
_geom_torsion_atom_site_label_2
_geom_torsion_atom_site_label_3
_geom_torsion_atom_site_label_4
_geom_torsion
C10 N1 C2 O2 -177.1(3)
C10 N1 C2 C3 1.4(5)
O2 C2 C3 N4 -115.9(4)
N1 C2 C3 N4 65.7(4)
C2 C3 N4 C5 -72.4(4)
C3 N4 C5 C6 8.6(5)
C3 N4 C5 C51 -172.4(3)
N4 C5 C51 C52 -105.3(4)
C6 C5 C51 C52 73.8(5)
N4 C5 C51 C56 74.3(5)
C6 C5 C51 C56 -106.6(4)
C56 C51 C52 C53 -0.8(7)
C5 C51 C52 C53 178.8(4)
C56 C51 C52 Cl52 -178.6(4)
C5 C51 C52 Cl52 1.1(6)
C51 C52 C53 C54 1.9(8)
Cl52 C52 C53 C54 179.7(5)
C52 C53 C54 C55 -0.8(10)
C53 C54 C55 C56 -1.3(10)
C54 C55 C56 C51 2.4(9)
C52 C51 C56 C55 -1.4(7)
C5 C51 C56 C55 179.0(4)
N4 C5 C6 C10 33.1(5)
C51 C5 C6 C10 -145.9(4)
N4 C5 C6 C7 -152.8(4)
C51 C5 C6 C7 28.2(5)
C10 C6 C7 C8 -0.2(5)
C5 C6 C7 C8 -174.9(3)
C6 C7 C8 C81 178.6(4)
C6 C7 C8 S9 0.3(4)
C7 C8 C81 C82B 78.7(9)
S9 C8 C81 C82B -103.0(8)
C7 C8 C81 C82A 17.8(12)
S9 C8 C81 C82A -164.0(10)
C7 C8 S9 C10 -0.2(3)
C81 C8 S9 C10 -178.8(4)
C7 C6 C10 N1 -176.5(3)
C5 C6 C10 N1 -1.6(6)
C7 C6 C10 S9 0.1(4)
C5 C6 C10 S9 174.9(3)
C2 N1 C10 C6 -35.3(6)
C2 N1 C10 S9 148.4(3)
C8 S9 C10 C6 0.1(3)
C8 S9 C10 N1 176.9(3)
